data_7705357
loop_
_publ_author_name
'Jheng, Nai-Yuan'
'Ishizaka, Yusuke'
'Naganawa, Yuki'
'Sekiguchi, Akira'
'Nakajima, Yumiko'

_publ_section_title
;
 Co(I) complexes with a tetradentate phenanthroline-based PNNP ligand as a
 potent new metal-ligand cooperation platform.
;
_journal_issue 41
_journal_name_full 'Dalton transactions (Cambridge, England : 2003)'
_journal_page_first 14592
_journal_page_last 14597
_journal_paper_doi 10.1039/d0dt02549f
_journal_volume 49
_journal_year 2020
_chemical_formula_sum 'C38 H29 Co N2 P2'
_chemical_formula_weight 634.50
_space_group_crystal_system monoclinic
_space_group_IT_number 14
_space_group_name_Hall '-P 2yn'
_space_group_name_H-M_alt 'P 1 21/n 1'
_atom_sites_solution_hydrogens geom
_audit_block_doi 10.5517/ccdc.csd.cc25l8sv
_audit_creation_method SHELXL-2014/7
_audit_update_record
;
2020-07-02 deposited with the CCDC.	2020-09-04 downloaded from the CCDC.
;
_cell_angle_alpha 90
_cell_angle_beta 101.736(3)
_cell_angle_gamma 90
_cell_formula_units_Z 4
_cell_length_a 9.6072(16)
_cell_length_b 17.588(3)
_cell_length_c 17.717(3)
_cell_measurement_reflns_used 8851
_cell_measurement_temperature 93(2)
_cell_measurement_theta_max 27.5
_cell_measurement_theta_min 3.1
_cell_volume 2931.1(9)
_computing_cell_refinement 'CrystalClear (Rigaku Inc., 2008)'
_computing_data_collection 'CrystalClear (Rigaku Inc., 2008)'
_computing_data_reduction 'CrystalClear (Rigaku Inc., 2008)'
_computing_molecular_graphics 'ORTEP3 for windows'
_computing_structure_refinement 'SHELXL-2014/7 (Sheldrick, 2014)'
_computing_structure_solution SIR97
_diffrn_ambient_temperature 93(2)
_diffrn_measured_fraction_theta_full 0.992
_diffrn_measured_fraction_theta_max 0.992
_diffrn_measurement_device_type 'Rigaku XtaLAB P200'
_diffrn_measurement_method 'profile data from \w-scans'
_diffrn_radiation_type MoK\a
_diffrn_radiation_wavelength 0.71075
_diffrn_reflns_av_R_equivalents 0.0290
_diffrn_reflns_av_unetI/netI 0.0167
_diffrn_reflns_Laue_measured_fraction_full 0.992
_diffrn_reflns_Laue_measured_fraction_max 0.992
_diffrn_reflns_limit_h_max 11
_diffrn_reflns_limit_h_min -11
_diffrn_reflns_limit_k_max 18
_diffrn_reflns_limit_k_min -20
_diffrn_reflns_limit_l_max 20
_diffrn_reflns_limit_l_min -20
_diffrn_reflns_number 31884
_diffrn_reflns_point_group_measured_fraction_full 0.992
_diffrn_reflns_point_group_measured_fraction_max 0.992
_diffrn_reflns_theta_full 24.999
_diffrn_reflns_theta_max 24.999
_diffrn_reflns_theta_min 3.079
_diffrn_source 'Rotating Anode'
_exptl_absorpt_coefficient_mu 0.727
_exptl_absorpt_correction_T_max 0.965
_exptl_absorpt_correction_T_min 0.889
_exptl_absorpt_correction_type empirical
_exptl_crystal_density_diffrn 1.438
_exptl_crystal_description block
_exptl_crystal_F_000 1312
_exptl_crystal_size_max 0.280
_exptl_crystal_size_mid 0.180
_exptl_crystal_size_min 0.110
_refine_diff_density_max 0.321
_refine_diff_density_min -0.236
_refine_diff_density_rms 0.048
_refine_ls_extinction_method none
_refine_ls_goodness_of_fit_ref 1.073
_refine_ls_hydrogen_treatment constr
_refine_ls_matrix_type full
_refine_ls_number_parameters 388
_refine_ls_number_reflns 5122
_refine_ls_number_restraints 0
_refine_ls_restrained_S_all 1.073
_refine_ls_R_factor_all 0.0323
_refine_ls_R_factor_gt 0.0279
_refine_ls_shift/su_max 0.002
_refine_ls_shift/su_mean 0.000
_refine_ls_structure_factor_coef Fsqd
_refine_ls_weighting_details 'w=1/[\s^2^(Fo^2^)+(0.0338P)^2^+2.2260P] where P=(Fo^2^+2Fc^2^)/3'
_refine_ls_weighting_scheme calc
_refine_ls_wR_factor_gt 0.0709
_refine_ls_wR_factor_ref 0.0731
_reflns_Friedel_coverage 0.000
_reflns_number_gt 4631
_reflns_number_total 5122
_reflns_threshold_expression 'I > 2\s(I)'
_cod_data_source_file d0dt02549f2.cif
_cod_data_source_block complex4
_cod_depositor_comments 'Adding full bibliography for 7705356--7705359.cif.'
_cod_original_sg_symbol_H-M 'P 21/n'
_cod_database_code 7705357
_shelx_shelxl_version_number 2014/7
_shelx_space_group_comment
;
The symmetry employed for this shelxl refinement is uniquely defined
by the following loop, which should always be used as a source of
symmetry information in preference to the above space-group names.
They are only intended as comments.
;
_shelx_estimated_absorpt_t_min 0.822
_shelx_estimated_absorpt_t_max 0.924

loop_
_space_group_symop_operation_xyz
'x, y, z'
'-x+1/2, y+1/2, -z+1/2'
'-x, -y, -z'
'x-1/2, -y-1/2, z-1/2'

loop_
_atom_site_label
_atom_site_type_symbol
_atom_site_fract_x
_atom_site_fract_y
_atom_site_fract_z
_atom_site_U_iso_or_equiv
_atom_site_adp_type
_atom_site_occupancy
_atom_site_site_symmetry_order
_atom_site_calc_flag
_atom_site_refinement_flags_posn
_atom_site_refinement_flags_adp
_atom_site_refinement_flags_occupancy
_atom_site_disorder_assembly
_atom_site_disorder_group
Co1 Co 0.50193(2) 0.51717(2) 0.68419(2) 0.01522(8) Uani 1 1 d . . . . .
P1 P 0.33010(5) 0.52286(3) 0.74825(3) 0.01752(11) Uani 1 1 d . . . . .
P2 P 0.68286(5) 0.46335(3) 0.75469(3) 0.01559(11) Uani 1 1 d . . . . .
N1 N 0.37303(15) 0.57444(8) 0.60993(8) 0.0164(3) Uani 1 1 d . . . . .
N2 N 0.62513(15) 0.53262(8) 0.61395(8) 0.0152(3) Uani 1 1 d . . . . .
C1 C 0.19203(19) 0.56896(10) 0.68095(10) 0.0194(4) Uani 1 1 d . . . . .
H1 H 0.0982 0.5758 0.6893 0.023 Uiso 1 1 calc R U . . .
C2 C 0.23591(18) 0.59349(10) 0.61576(10) 0.0176(4) Uani 1 1 d . . . . .
C3 C 0.1539(2) 0.63765(10) 0.55297(11) 0.0206(4) Uani 1 1 d . . . . .
H3 H 0.0590 0.6514 0.5550 0.025 Uiso 1 1 calc R U . . .
C4 C 0.2081(2) 0.66006(10) 0.49147(11) 0.0224(4) Uani 1 1 d . . . . .
H4 H 0.1507 0.6886 0.4513 0.027 Uiso 1 1 calc R U . . .
C5 C 0.3515(2) 0.64090(10) 0.48659(10) 0.0203(4) Uani 1 1 d . . . . .
C6 C 0.4242(2) 0.66070(10) 0.42706(11) 0.0236(4) Uani 1 1 d . . . . .
H6 H 0.3761 0.6903 0.3849 0.028 Uiso 1 1 calc R U . . .
C7 C 0.81349(19) 0.45918(10) 0.68989(10) 0.0186(4) Uani 1 1 d . . . . .
H7 H 0.9071 0.4782 0.7173 0.022 Uiso 1 1 calc R U . . .
H7A H 0.8252 0.4060 0.6740 0.022 Uiso 1 1 calc R U . . .
C8 C 0.75918(19) 0.50726(10) 0.62063(10) 0.0166(4) Uani 1 1 d . . . . .
C9 C 0.83821(19) 0.52542(10) 0.56405(10) 0.0190(4) Uani 1 1 d . . . . .
H9 H 0.9334 0.5080 0.5700 0.023 Uiso 1 1 calc R U . . .
C10 C 0.7795(2) 0.56790(10) 0.50044(10) 0.0211(4) Uani 1 1 d . . . . .
H10 H 0.8339 0.5795 0.4627 0.025 Uiso 1 1 calc R U . . .
C11 C 0.6379(2) 0.59441(10) 0.49110(10) 0.0193(4) Uani 1 1 d . . . . .
C12 C 0.5615(2) 0.63846(11) 0.42849(11) 0.0238(4) Uani 1 1 d . . . . .
H12 H 0.6063 0.6525 0.3874 0.029 Uiso 1 1 calc R U . . .
C13 C 0.42490(19) 0.59769(9) 0.54823(10) 0.0161(4) Uani 1 1 d . . . . .
C14 C 0.56678(19) 0.57456(9) 0.54997(10) 0.0163(4) Uani 1 1 d . . . . .
C15 C 0.3552(2) 0.57981(11) 0.83676(10) 0.0213(4) Uani 1 1 d . . . . .
C16 C 0.2469(2) 0.59213(13) 0.87673(12) 0.0320(5) Uani 1 1 d . . . . .
H16 H 0.1570 0.5686 0.8596 0.038 Uiso 1 1 calc R U . . .
C17 C 0.2690(3) 0.63854(13) 0.94155(13) 0.0372(5) Uani 1 1 d . . . . .
H17 H 0.1935 0.6472 0.9678 0.045 Uiso 1 1 calc R U . . .
C18 C 0.3989(2) 0.67201(13) 0.96814(13) 0.0367(5) Uani 1 1 d . . . . .
H18 H 0.4142 0.7024 1.0134 0.044 Uiso 1 1 calc R U . . .
C19 C 0.5067(2) 0.66112(12) 0.92878(13) 0.0355(5) Uani 1 1 d . . . . .
H19 H 0.5966 0.6844 0.9467 0.043 Uiso 1 1 calc R U . . .
C20 C 0.4850(2) 0.61620(11) 0.86285(12) 0.0280(4) Uani 1 1 d . . . . .
H20 H 0.5594 0.6102 0.8353 0.034 Uiso 1 1 calc R U . . .
C21 C 0.25560(19) 0.43344(10) 0.77539(10) 0.0191(4) Uani 1 1 d . . . . .
C22 C 0.2922(2) 0.40302(11) 0.84973(11) 0.0260(4) Uani 1 1 d . . . . .
H22 H 0.3465 0.4324 0.8903 0.031 Uiso 1 1 calc R U . . .
C23 C 0.2496(2) 0.33008(12) 0.86449(12) 0.0304(5) Uani 1 1 d . . . . .
H23 H 0.2735 0.3103 0.9154 0.037 Uiso 1 1 calc R U . . .
C24 C 0.1730(2) 0.28601(12) 0.80617(13) 0.0322(5) Uani 1 1 d . . . . .
H24 H 0.1458 0.2358 0.8166 0.039 Uiso 1 1 calc R U . . .
C25 C 0.1356(2) 0.31560(12) 0.73192(13) 0.0312(5) Uani 1 1 d . . . . .
H25 H 0.0828 0.2856 0.6915 0.037 Uiso 1 1 calc R U . . .
C26 C 0.1757(2) 0.38892(11) 0.71707(11) 0.0236(4) Uani 1 1 d . . . . .
H26 H 0.1483 0.4092 0.6665 0.028 Uiso 1 1 calc R U . . .
C27 C 0.69050(19) 0.36708(10) 0.79410(10) 0.0179(4) Uani 1 1 d . . . . .
C28 C 0.56729(19) 0.32379(10) 0.78287(10) 0.0189(4) Uani 1 1 d . . . . .
H28 H 0.4802 0.3449 0.7559 0.023 Uiso 1 1 calc R U . . .
C29 C 0.5704(2) 0.24979(11) 0.81074(11) 0.0231(4) Uani 1 1 d . . . . .
H29 H 0.4857 0.2204 0.8029 0.028 Uiso 1 1 calc R U . . .
C30 C 0.6972(2) 0.21900(11) 0.84997(11) 0.0253(4) Uani 1 1 d . . . . .
H30 H 0.6992 0.1686 0.8694 0.030 Uiso 1 1 calc R U . . .
C31 C 0.8216(2) 0.26156(11) 0.86099(12) 0.0287(5) Uani 1 1 d . . . . .
H31 H 0.9086 0.2401 0.8876 0.034 Uiso 1 1 calc R U . . .
C32 C 0.8186(2) 0.33517(11) 0.83316(11) 0.0259(4) Uani 1 1 d . . . . .
H32 H 0.9037 0.3642 0.8406 0.031 Uiso 1 1 calc R U . . .
C33 C 0.77820(19) 0.51967(10) 0.83584(11) 0.0202(4) Uani 1 1 d . . . . .
C34 C 0.7787(2) 0.50172(12) 0.91224(11) 0.0270(4) Uani 1 1 d . . . . .
H34 H 0.7377 0.4553 0.9244 0.032 Uiso 1 1 calc R U . . .
C35 C 0.8392(2) 0.55148(14) 0.97113(12) 0.0353(5) Uani 1 1 d . . . . .
H35 H 0.8401 0.5384 1.0233 0.042 Uiso 1 1 calc R U . . .
C36 C 0.8973(2) 0.61881(14) 0.95451(14) 0.0393(6) Uani 1 1 d . . . . .
H36 H 0.9362 0.6530 0.9948 0.047 Uiso 1 1 calc R U . . .
C37 C 0.8992(2) 0.63708(13) 0.87870(13) 0.0353(5) Uani 1 1 d . . . . .
H37 H 0.9411 0.6834 0.8671 0.042 Uiso 1 1 calc R U . . .
C38 C 0.8402(2) 0.58789(11) 0.81975(12) 0.0270(4) Uani 1 1 d . . . . .
H38 H 0.8421 0.6007 0.7679 0.032 Uiso 1 1 calc R U . . .

loop_
_atom_site_aniso_label
_atom_site_aniso_U_11
_atom_site_aniso_U_22
_atom_site_aniso_U_33
_atom_site_aniso_U_23
_atom_site_aniso_U_13
_atom_site_aniso_U_12
Co1 0.01638(13) 0.01552(13) 0.01340(13) 0.00385(9) 0.00219(9) 0.00205(9)
P1 0.0185(2) 0.0183(2) 0.0156(2) 0.00185(18) 0.00298(18) 0.00232(18)
P2 0.0176(2) 0.0141(2) 0.0145(2) 0.00260(17) 0.00176(17) 0.00119(17)
N1 0.0196(7) 0.0127(7) 0.0156(7) 0.0001(6) 0.0003(6) 0.0001(6)
N2 0.0199(7) 0.0113(7) 0.0134(7) -0.0004(6) 0.0011(6) -0.0027(6)
C1 0.0169(9) 0.0197(9) 0.0205(9) 0.0009(7) 0.0014(7) 0.0028(7)
C2 0.0197(9) 0.0117(8) 0.0188(9) -0.0032(7) -0.0019(7) 0.0015(7)
C3 0.0225(9) 0.0140(9) 0.0227(10) -0.0026(7) -0.0018(8) 0.0033(7)
C4 0.0299(10) 0.0132(9) 0.0198(10) 0.0013(7) -0.0052(8) 0.0039(7)
C5 0.0279(10) 0.0123(9) 0.0181(9) -0.0002(7) -0.0016(8) -0.0025(7)
C6 0.0358(11) 0.0163(9) 0.0156(9) 0.0036(7) -0.0020(8) -0.0048(8)
C7 0.0177(9) 0.0180(9) 0.0200(9) 0.0002(7) 0.0037(7) 0.0019(7)
C8 0.0201(9) 0.0117(8) 0.0173(9) -0.0038(7) 0.0019(7) -0.0024(7)
C9 0.0209(9) 0.0171(9) 0.0194(9) -0.0043(7) 0.0051(7) -0.0032(7)
C10 0.0285(10) 0.0208(9) 0.0155(9) -0.0032(7) 0.0081(8) -0.0072(8)
C11 0.0275(10) 0.0150(9) 0.0146(9) -0.0034(7) 0.0023(7) -0.0074(7)
C12 0.0331(11) 0.0219(10) 0.0156(9) 0.0029(8) 0.0033(8) -0.0085(8)
C13 0.0228(9) 0.0108(8) 0.0128(9) -0.0014(7) -0.0008(7) -0.0035(7)
C14 0.0228(9) 0.0109(8) 0.0139(9) -0.0025(7) 0.0009(7) -0.0050(7)
C15 0.0242(9) 0.0208(9) 0.0182(9) 0.0011(7) 0.0026(7) 0.0024(8)
C16 0.0308(11) 0.0374(12) 0.0282(11) -0.0077(9) 0.0065(9) -0.0048(9)
C17 0.0437(13) 0.0408(13) 0.0293(12) -0.0071(10) 0.0127(10) 0.0011(10)
C18 0.0475(14) 0.0330(12) 0.0270(11) -0.0105(9) 0.0012(10) -0.0007(10)
C19 0.0321(12) 0.0280(11) 0.0419(13) -0.0096(10) -0.0030(10) 0.0008(9)
C20 0.0262(10) 0.0229(10) 0.0336(11) -0.0030(9) 0.0029(9) 0.0024(8)
C21 0.0197(9) 0.0183(9) 0.0208(9) 0.0020(7) 0.0075(7) 0.0051(7)
C22 0.0320(11) 0.0252(10) 0.0218(10) 0.0012(8) 0.0079(8) 0.0047(8)
C23 0.0387(12) 0.0265(11) 0.0293(11) 0.0089(9) 0.0145(9) 0.0066(9)
C24 0.0297(11) 0.0216(10) 0.0489(14) 0.0090(10) 0.0165(10) 0.0039(8)
C25 0.0281(11) 0.0249(11) 0.0399(12) -0.0026(9) 0.0053(9) -0.0011(8)
C26 0.0228(9) 0.0235(10) 0.0245(10) 0.0033(8) 0.0047(8) 0.0036(8)
C27 0.0232(9) 0.0156(9) 0.0151(9) 0.0025(7) 0.0042(7) 0.0028(7)
C28 0.0217(9) 0.0184(9) 0.0169(9) 0.0004(7) 0.0050(7) 0.0041(7)
C29 0.0286(10) 0.0181(9) 0.0247(10) -0.0003(8) 0.0103(8) -0.0022(8)
C30 0.0377(11) 0.0156(9) 0.0240(10) 0.0048(8) 0.0099(8) 0.0061(8)
C31 0.0286(11) 0.0236(10) 0.0314(11) 0.0076(9) 0.0001(9) 0.0089(8)
C32 0.0233(10) 0.0222(10) 0.0302(11) 0.0057(8) 0.0010(8) 0.0023(8)
C33 0.0201(9) 0.0194(9) 0.0199(10) -0.0010(7) 0.0012(7) 0.0031(7)
C34 0.0298(11) 0.0275(11) 0.0222(10) -0.0002(8) 0.0014(8) 0.0054(8)
C35 0.0340(12) 0.0476(14) 0.0214(11) -0.0070(10) -0.0013(9) 0.0101(10)
C36 0.0323(12) 0.0441(14) 0.0384(13) -0.0214(11) -0.0001(10) 0.0002(10)
C37 0.0322(11) 0.0256(11) 0.0465(14) -0.0099(10) 0.0046(10) -0.0031(9)
C38 0.0277(10) 0.0242(10) 0.0285(11) -0.0011(8) 0.0043(8) 0.0010(8)

loop_
_atom_type_symbol
_atom_type_description
_atom_type_scat_dispersion_real
_atom_type_scat_dispersion_imag
_atom_type_scat_source
Co Co 0.3494 0.9721 'International Tables Vol C Tables 4.2.6.8 and 6.1.1.4'
P P 0.1023 0.0942 'International Tables Vol C Tables 4.2.6.8 and 6.1.1.4'
N N 0.0061 0.0033 'International Tables Vol C Tables 4.2.6.8 and 6.1.1.4'
C C 0.0033 0.0016 'International Tables Vol C Tables 4.2.6.8 and 6.1.1.4'
H H 0.0000 0.0000 'International Tables Vol C Tables 4.2.6.8 and 6.1.1.4'

loop_
_geom_angle_atom_site_label_1
_geom_angle_atom_site_label_2
_geom_angle_atom_site_label_3
_geom_angle
_geom_angle_site_symmetry_1
_geom_angle_site_symmetry_3
_geom_angle_publ_flag
N1 Co1 N2 82.88(6) . . ?
N1 Co1 P2 166.87(5) . . ?
N2 Co1 P2 84.58(5) . . ?
N1 Co1 P1 83.15(5) . . ?
N2 Co1 P1 165.46(5) . . ?
P2 Co1 P1 109.03(2) . . ?
C1 P1 C21 106.73(9) . . ?
C1 P1 C15 105.86(8) . . ?
C21 P1 C15 103.59(9) . . ?
C1 P1 Co1 102.16(6) . . ?
C21 P1 Co1 118.24(6) . . ?
C15 P1 Co1 119.10(6) . . ?
C27 P2 C33 103.08(8) . . ?
C27 P2 C7 102.64(8) . . ?
C33 P2 C7 102.28(9) . . ?
C27 P2 Co1 126.63(6) . . ?
C33 P2 Co1 115.82(6) . . ?
C7 P2 Co1 103.06(6) . . ?
C13 N1 C2 119.98(15) . . ?
C13 N1 Co1 115.08(12) . . ?
C2 N1 Co1 124.94(12) . . ?
C8 N2 C14 118.26(15) . . ?
C8 N2 Co1 127.36(12) . . ?
C14 N2 Co1 114.38(12) . . ?
C2 C1 P1 112.92(13) . . ?
C2 C1 H1 123.5 . . ?
P1 C1 H1 123.5 . . ?
C1 C2 N1 116.45(15) . . ?
C1 C2 C3 126.84(17) . . ?
N1 C2 C3 116.71(16) . . ?
C4 C3 C2 122.23(17) . . ?
C4 C3 H3 118.9 . . ?
C2 C3 H3 118.9 . . ?
C3 C4 C5 120.57(16) . . ?
C3 C4 H4 119.7 . . ?
C5 C4 H4 119.7 . . ?
C13 C5 C6 117.82(17) . . ?
C13 C5 C4 114.69(17) . . ?
C6 C5 C4 127.48(17) . . ?
C12 C6 C5 122.17(17) . . ?
C12 C6 H6 118.9 . . ?
C5 C6 H6 118.9 . . ?
C8 C7 P2 108.46(12) . . ?
C8 C7 H7 110.0 . . ?
P2 C7 H7 110.0 . . ?
C8 C7 H7A 110.0 . . ?
P2 C7 H7A 110.0 . . ?
H7 C7 H7A 108.4 . . ?
N2 C8 C9 120.41(16) . . ?
N2 C8 C7 115.34(15) . . ?
C9 C8 C7 124.25(16) . . ?
C10 C9 C8 121.01(17) . . ?
C10 C9 H9 119.5 . . ?
C8 C9 H9 119.5 . . ?
C9 C10 C11 119.95(17) . . ?
C9 C10 H10 120.0 . . ?
C11 C10 H10 120.0 . . ?
C14 C11 C10 115.67(16) . . ?
C14 C11 C12 117.50(17) . . ?
C10 C11 C12 126.83(17) . . ?
C6 C12 C11 120.64(17) . . ?
C6 C12 H12 119.7 . . ?
C11 C12 H12 119.7 . . ?
N1 C13 C5 125.81(17) . . ?
N1 C13 C14 113.97(15) . . ?
C5 C13 C14 120.22(17) . . ?
N2 C14 C11 124.67(17) . . ?
N2 C14 C13 113.69(15) . . ?
C11 C14 C13 121.64(16) . . ?
C16 C15 C20 118.13(18) . . ?
C16 C15 P1 122.58(15) . . ?
C20 C15 P1 119.17(15) . . ?
C17 C16 C15 120.5(2) . . ?
C17 C16 H16 119.7 . . ?
C15 C16 H16 119.7 . . ?
C18 C17 C16 120.7(2) . . ?
C18 C17 H17 119.7 . . ?
C16 C17 H17 119.7 . . ?
C17 C18 C19 119.5(2) . . ?
C17 C18 H18 120.3 . . ?
C19 C18 H18 120.3 . . ?
C18 C19 C20 120.4(2) . . ?
C18 C19 H19 119.8 . . ?
C20 C19 H19 119.8 . . ?
C19 C20 C15 120.7(2) . . ?
C19 C20 H20 119.6 . . ?
C15 C20 H20 119.6 . . ?
C26 C21 C22 118.54(17) . . ?
C26 C21 P1 118.22(14) . . ?
C22 C21 P1 122.59(15) . . ?
C23 C22 C21 120.25(19) . . ?
C23 C22 H22 119.9 . . ?
C21 C22 H22 119.9 . . ?
C24 C23 C22 120.8(2) . . ?
C24 C23 H23 119.6 . . ?
C22 C23 H23 119.6 . . ?
C23 C24 C25 119.58(19) . . ?
C23 C24 H24 120.2 . . ?
C25 C24 H24 120.2 . . ?
C26 C25 C24 119.9(2) . . ?
C26 C25 H25 120.0 . . ?
C24 C25 H25 120.0 . . ?
C25 C26 C21 120.89(19) . . ?
C25 C26 H26 119.6 . . ?
C21 C26 H26 119.6 . . ?
C28 C27 C32 119.28(17) . . ?
C28 C27 P2 119.14(13) . . ?
C32 C27 P2 121.55(14) . . ?
C27 C28 C29 120.44(17) . . ?
C27 C28 H28 119.8 . . ?
C29 C28 H28 119.8 . . ?
C30 C29 C28 119.88(18) . . ?
C30 C29 H29 120.1 . . ?
C28 C29 H29 120.1 . . ?
C29 C30 C31 120.22(18) . . ?
C29 C30 H30 119.9 . . ?
C31 C30 H30 119.9 . . ?
C32 C31 C30 119.93(18) . . ?
C32 C31 H31 120.0 . . ?
C30 C31 H31 120.0 . . ?
C31 C32 C27 120.24(18) . . ?
C31 C32 H32 119.9 . . ?
C27 C32 H32 119.9 . . ?
C34 C33 C38 118.54(18) . . ?
C34 C33 P2 122.99(15) . . ?
C38 C33 P2 118.11(15) . . ?
C33 C34 C35 120.3(2) . . ?
C33 C34 H34 119.8 . . ?
C35 C34 H34 119.8 . . ?
C36 C35 C34 120.6(2) . . ?
C36 C35 H35 119.7 . . ?
C34 C35 H35 119.7 . . ?
C35 C36 C37 119.8(2) . . ?
C35 C36 H36 120.1 . . ?
C37 C36 H36 120.1 . . ?
C36 C37 C38 120.1(2) . . ?
C36 C37 H37 119.9 . . ?
C38 C37 H37 119.9 . . ?
C37 C38 C33 120.6(2) . . ?
C37 C38 H38 119.7 . . ?
C33 C38 H38 119.7 . . ?

loop_
_geom_bond_atom_site_label_1
_geom_bond_atom_site_label_2
_geom_bond_distance
_geom_bond_site_symmetry_2
_geom_bond_publ_flag
Co1 N1 1.9016(14) . ?
Co1 N2 1.9033(15) . ?
Co1 P2 2.1433(5) . ?
Co1 P1 2.1876(6) . ?
P1 C1 1.7875(18) . ?
P1 C21 1.8322(19) . ?
P1 C15 1.8348(19) . ?
P2 C27 1.8273(18) . ?
P2 C33 1.8308(19) . ?
P2 C7 1.8667(18) . ?
N1 C13 1.354(2) . ?
N1 C2 1.383(2) . ?
N2 C8 1.345(2) . ?
N2 C14 1.373(2) . ?
C1 C2 1.377(3) . ?
C1 H1 0.9500 . ?
C2 C3 1.451(2) . ?
C3 C4 1.358(3) . ?
C3 H3 0.9500 . ?
C4 C5 1.438(3) . ?
C4 H4 0.9500 . ?
C5 C13 1.398(2) . ?
C5 C6 1.422(3) . ?
C6 C12 1.371(3) . ?
C6 H6 0.9500 . ?
C7 C8 1.494(3) . ?
C7 H7 0.9900 . ?
C7 H7A 0.9900 . ?
C8 C9 1.412(3) . ?
C9 C10 1.374(3) . ?
C9 H9 0.9500 . ?
C10 C11 1.416(3) . ?
C10 H10 0.9500 . ?
C11 C14 1.403(3) . ?
C11 C12 1.428(3) . ?
C12 H12 0.9500 . ?
C13 C14 1.417(3) . ?
C15 C16 1.390(3) . ?
C15 C20 1.394(3) . ?
C16 C17 1.390(3) . ?
C16 H16 0.9500 . ?
C17 C18 1.374(3) . ?
C17 H17 0.9500 . ?
C18 C19 1.374(3) . ?
C18 H18 0.9500 . ?
C19 C20 1.390(3) . ?
C19 H19 0.9500 . ?
C20 H20 0.9500 . ?
C21 C26 1.396(3) . ?
C21 C22 1.399(3) . ?
C22 C23 1.388(3) . ?
C22 H22 0.9500 . ?
C23 C24 1.379(3) . ?
C23 H23 0.9500 . ?
C24 C25 1.392(3) . ?
C24 H24 0.9500 . ?
C25 C26 1.386(3) . ?
C25 H25 0.9500 . ?
C26 H26 0.9500 . ?
C27 C28 1.387(3) . ?
C27 C32 1.400(3) . ?
C28 C29 1.390(3) . ?
C28 H28 0.9500 . ?
C29 C30 1.384(3) . ?
C29 H29 0.9500 . ?
C30 C31 1.390(3) . ?
C30 H30 0.9500 . ?
C31 C32 1.384(3) . ?
C31 H31 0.9500 . ?
C32 H32 0.9500 . ?
C33 C34 1.389(3) . ?
C33 C38 1.395(3) . ?
C34 C35 1.395(3) . ?
C34 H34 0.9500 . ?
C35 C36 1.366(4) . ?
C35 H35 0.9500 . ?
C36 C37 1.385(3) . ?
C36 H36 0.9500 . ?
C37 C38 1.386(3) . ?
C37 H37 0.9500 . ?
C38 H38 0.9500 . ?

loop_
_geom_torsion_atom_site_label_1
_geom_torsion_atom_site_label_2
_geom_torsion_atom_site_label_3
_geom_torsion_atom_site_label_4
_geom_torsion
_geom_torsion_site_symmetry_1
_geom_torsion_site_symmetry_2
_geom_torsion_site_symmetry_3
_geom_torsion_site_symmetry_4
_geom_torsion_publ_flag
C21 P1 C1 C2 -131.07(14) . . . . ?
C15 P1 C1 C2 119.03(14) . . . . ?
Co1 P1 C1 C2 -6.31(14) . . . . ?
P1 C1 C2 N1 4.4(2) . . . . ?
P1 C1 C2 C3 -175.07(14) . . . . ?
C13 N1 C2 C1 -178.77(15) . . . . ?
Co1 N1 C2 C1 0.4(2) . . . . ?
C13 N1 C2 C3 0.8(2) . . . . ?
Co1 N1 C2 C3 179.97(12) . . . . ?
C1 C2 C3 C4 178.98(18) . . . . ?
N1 C2 C3 C4 -0.5(3) . . . . ?
C2 C3 C4 C5 -0.4(3) . . . . ?
C3 C4 C5 C13 1.0(2) . . . . ?
C3 C4 C5 C6 -179.12(18) . . . . ?
C13 C5 C6 C12 0.4(3) . . . . ?
C4 C5 C6 C12 -179.46(18) . . . . ?
C27 P2 C7 C8 144.04(12) . . . . ?
C33 P2 C7 C8 -109.32(13) . . . . ?
Co1 P2 C7 C8 11.22(13) . . . . ?
C14 N2 C8 C9 1.7(2) . . . . ?
Co1 N2 C8 C9 -178.34(12) . . . . ?
C14 N2 C8 C7 -177.41(14) . . . . ?
Co1 N2 C8 C7 2.5(2) . . . . ?
P2 C7 C8 N2 -9.35(19) . . . . ?
P2 C7 C8 C9 171.56(14) . . . . ?
N2 C8 C9 C10 -1.3(3) . . . . ?
C7 C8 C9 C10 177.77(16) . . . . ?
C8 C9 C10 C11 0.3(3) . . . . ?
C9 C10 C11 C14 0.2(2) . . . . ?
C9 C10 C11 C12 -179.55(17) . . . . ?
C5 C6 C12 C11 -0.5(3) . . . . ?
C14 C11 C12 C6 0.6(3) . . . . ?
C10 C11 C12 C6 -179.66(18) . . . . ?
C2 N1 C13 C5 -0.1(3) . . . . ?
Co1 N1 C13 C5 -179.39(14) . . . . ?
C2 N1 C13 C14 179.63(14) . . . . ?
Co1 N1 C13 C14 0.35(18) . . . . ?
C6 C5 C13 N1 179.33(16) . . . . ?
C4 C5 C13 N1 -0.8(3) . . . . ?
C6 C5 C13 C14 -0.4(2) . . . . ?
C4 C5 C13 C14 179.48(15) . . . . ?
C8 N2 C14 C11 -1.3(2) . . . . ?
Co1 N2 C14 C11 178.79(13) . . . . ?
C8 N2 C14 C13 179.34(15) . . . . ?
Co1 N2 C14 C13 -0.61(18) . . . . ?
C10 C11 C14 N2 0.3(2) . . . . ?
C12 C11 C14 N2 -179.93(16) . . . . ?
C10 C11 C14 C13 179.62(15) . . . . ?
C12 C11 C14 C13 -0.6(2) . . . . ?
N1 C13 C14 N2 0.2(2) . . . . ?
C5 C13 C14 N2 179.93(15) . . . . ?
N1 C13 C14 C11 -179.25(15) . . . . ?
C5 C13 C14 C11 0.5(3) . . . . ?
C1 P1 C15 C16 59.69(19) . . . . ?
C21 P1 C15 C16 -52.43(18) . . . . ?
Co1 P1 C15 C16 173.81(15) . . . . ?
C1 P1 C15 C20 -116.29(16) . . . . ?
C21 P1 C15 C20 131.58(16) . . . . ?
Co1 P1 C15 C20 -2.17(18) . . . . ?
C20 C15 C16 C17 -1.0(3) . . . . ?
P1 C15 C16 C17 -177.03(17) . . . . ?
C15 C16 C17 C18 -1.2(3) . . . . ?
C16 C17 C18 C19 1.9(4) . . . . ?
C17 C18 C19 C20 -0.4(3) . . . . ?
C18 C19 C20 C15 -1.8(3) . . . . ?
C16 C15 C20 C19 2.5(3) . . . . ?
P1 C15 C20 C19 178.63(16) . . . . ?
C1 P1 C21 C26 44.92(16) . . . . ?
C15 P1 C21 C26 156.40(14) . . . . ?
Co1 P1 C21 C26 -69.35(15) . . . . ?
C1 P1 C21 C22 -144.50(15) . . . . ?
C15 P1 C21 C22 -33.02(17) . . . . ?
Co1 P1 C21 C22 101.23(15) . . . . ?
C26 C21 C22 C23 0.1(3) . . . . ?
P1 C21 C22 C23 -170.46(15) . . . . ?
C21 C22 C23 C24 1.2(3) . . . . ?
C22 C23 C24 C25 -1.2(3) . . . . ?
C23 C24 C25 C26 0.1(3) . . . . ?
C24 C25 C26 C21 1.2(3) . . . . ?
C22 C21 C26 C25 -1.3(3) . . . . ?
P1 C21 C26 C25 169.68(15) . . . . ?
C33 P2 C27 C28 132.55(15) . . . . ?
C7 P2 C27 C28 -121.43(15) . . . . ?
Co1 P2 C27 C28 -4.34(18) . . . . ?
C33 P2 C27 C32 -49.54(17) . . . . ?
C7 P2 C27 C32 56.48(17) . . . . ?
Co1 P2 C27 C32 173.56(13) . . . . ?
C32 C27 C28 C29 0.7(3) . . . . ?
P2 C27 C28 C29 178.61(14) . . . . ?
C27 C28 C29 C30 0.0(3) . . . . ?
C28 C29 C30 C31 -0.6(3) . . . . ?
C29 C30 C31 C32 0.5(3) . . . . ?
C30 C31 C32 C27 0.2(3) . . . . ?
C28 C27 C32 C31 -0.8(3) . . . . ?
P2 C27 C32 C31 -178.66(16) . . . . ?
C27 P2 C33 C34 -31.29(18) . . . . ?
C7 P2 C33 C34 -137.58(16) . . . . ?
Co1 P2 C33 C34 111.18(15) . . . . ?
C27 P2 C33 C38 155.69(15) . . . . ?
C7 P2 C33 C38 49.40(16) . . . . ?
Co1 P2 C33 C38 -61.84(16) . . . . ?
C38 C33 C34 C35 0.5(3) . . . . ?
P2 C33 C34 C35 -172.50(15) . . . . ?
C33 C34 C35 C36 0.7(3) . . . . ?
C34 C35 C36 C37 -1.6(3) . . . . ?
C35 C36 C37 C38 1.1(3) . . . . ?
C36 C37 C38 C33 0.1(3) . . . . ?
C34 C33 C38 C37 -0.9(3) . . . . ?
P2 C33 C38 C37 172.43(16) . . . . ?
